data_7213749
loop_
_publ_author_name
'Ma, Jian-Ping'
'Liu, Shao-Chen'
'Zhao, Chao-Wei'
'Zhang, Xiao-Meng'
'Sun, Chuan-Zhi'
'Dong, Yu-Bin'

_publ_section_title
;
 Reversible visual thermochromic coordination polymers via
 single-crystal-to-single-crystal transformation
;
_journal_issue 3
_journal_name_full CrystEngComm
_journal_page_first 304
_journal_paper_doi 10.1039/c3ce41886c
_journal_volume 16
_journal_year 2014
_chemical_formula_sum 'C28 H24 Cu F6 N12 O6 S4'
_chemical_formula_weight 930.37
_chemical_name_systematic
; 
 ? 
;
_space_group_IT_number 14
_symmetry_cell_setting monoclinic
_symmetry_space_group_name_Hall '-P 2yn'
_symmetry_space_group_name_H-M 'P 1 21/n 1'
_atom_sites_solution_hydrogens geom
_atom_sites_solution_primary direct
_atom_sites_solution_secondary difmap
_audit_creation_method SHELXL-97
_cell_angle_alpha 90.00
_cell_angle_beta 100.408(9)
_cell_angle_gamma 90.00
_cell_formula_units_Z 2
_cell_length_a 9.2121(8)
_cell_length_b 18.8386(13)
_cell_length_c 10.4187(10)
_cell_measurement_reflns_used 1103
_cell_measurement_temperature 298(2)
_cell_measurement_theta_max 28.4968
_cell_measurement_theta_min 2.4894
_cell_volume 1778.3(3)
_computing_cell_refinement 'Bruker FRAMBO'
_computing_data_collection 'Bruker FRAMBO'
_computing_data_reduction 'Bruker SAINT'
_computing_molecular_graphics 'Bruker SHELXTL'
_computing_publication_material 'Bruker SHELXTL'
_computing_structure_refinement 'SHELXL-97 (Sheldrick, 1997)'
_computing_structure_solution 'SHELXS-97 (Sheldrick, 1990)'
_diffrn_ambient_temperature 298(2)
_diffrn_measured_fraction_theta_full 0.999
_diffrn_measured_fraction_theta_max 0.999
_diffrn_measurement_device_type 'multiwire proportional'
_diffrn_measurement_method 'phi and omega scans'
_diffrn_radiation_monochromator graphite
_diffrn_radiation_source 'fine-focus sealed tube'
_diffrn_radiation_type MoK\a
_diffrn_radiation_wavelength 0.71073
_diffrn_reflns_av_R_equivalents 0.0457
_diffrn_reflns_av_sigmaI/netI 0.0783
_diffrn_reflns_limit_h_max 9
_diffrn_reflns_limit_h_min -11
_diffrn_reflns_limit_k_max 14
_diffrn_reflns_limit_k_min -22
_diffrn_reflns_limit_l_max 10
_diffrn_reflns_limit_l_min -12
_diffrn_reflns_number 6606
_diffrn_reflns_theta_full 25.50
_diffrn_reflns_theta_max 25.50
_diffrn_reflns_theta_min 2.49
_diffrn_standards_decay_% none
_diffrn_standards_interval_count 0.3
_diffrn_standards_interval_time 5
_diffrn_standards_number 7678
_exptl_absorpt_coefficient_mu 0.943
_exptl_absorpt_correction_T_max 0.9284
_exptl_absorpt_correction_T_min 0.7587
_exptl_absorpt_correction_type multi-scan
_exptl_absorpt_process_details sadabs
_exptl_crystal_colour blue
_exptl_crystal_density_diffrn 1.737
_exptl_crystal_density_method 'not measured'
_exptl_crystal_description block
_exptl_crystal_F_000 942
_exptl_crystal_size_max 0.31
_exptl_crystal_size_mid 0.22
_exptl_crystal_size_min 0.08
_refine_diff_density_max 0.351
_refine_diff_density_min -0.357
_refine_diff_density_rms 0.078
_refine_ls_extinction_method none
_refine_ls_goodness_of_fit_ref 1.060
_refine_ls_hydrogen_treatment constr
_refine_ls_matrix_type full
_refine_ls_number_parameters 259
_refine_ls_number_reflns 3312
_refine_ls_number_restraints 0
_refine_ls_restrained_S_all 1.060
_refine_ls_R_factor_all 0.0853
_refine_ls_R_factor_gt 0.0488
_refine_ls_shift/su_max 0.000
_refine_ls_shift/su_mean 0.000
_refine_ls_structure_factor_coef Fsqd
_refine_ls_weighting_details 'calc w=1/[\s^2^(Fo^2^)+(0.0223P)^2^+0.9129P] where P=(Fo^2^+2Fc^2^)/3'
_refine_ls_weighting_scheme calc
_refine_ls_wR_factor_gt 0.0847
_refine_ls_wR_factor_ref 0.1047
_reflns_number_gt 2247
_reflns_number_total 3312
_reflns_threshold_expression >2sigma(I)
_cod_data_source_file c3ce41886c.txt
_cod_data_source_block exp_4
_cod_depositor_comments
;
The following automatic conversions were performed:

'_symmetry_cell_setting' value 'Monoclinic' changed to 'monoclinic'
according to
/usr/data/users/saulius/automatic-downloads/current/RSC/lib/dictionaries/cif_core.dic
dictionary named 'cif_core.dic' version 2.4.2 from 2011-04-26.

Automatic conversion script
Id: cif_fix_values 2281 2013-09-26 08:29:07Z andrius 
;
_cod_original_sg_symbol_H-M P2(1)/n
_cod_database_code 7213749

loop_
_symmetry_equiv_pos_as_xyz
'x, y, z'
'-x+1/2, y+1/2, -z+1/2'
'-x, -y, -z'
'x-1/2, -y-1/2, z-1/2'

loop_
_atom_site_label
_atom_site_type_symbol
_atom_site_fract_x
_atom_site_fract_y
_atom_site_fract_z
_atom_site_U_iso_or_equiv
_atom_site_adp_type
_atom_site_occupancy
_atom_site_symmetry_multiplicity
_atom_site_calc_flag
_atom_site_refinement_flags
C1 C 0.6777(5) -0.1143(2) 0.3253(4) 0.0441(12) Uani 1 1 d .
H1 H 0.5995 -0.1456 0.3245 0.053 Uiso 1 1 calc R
C2 C 0.7976(6) -0.1358(2) 0.2705(4) 0.0512(13) Uani 1 1 d .
H2 H 0.7997 -0.1811 0.2355 0.061 Uiso 1 1 calc R
C3 C 0.9117(5) -0.0902(2) 0.2685(4) 0.0441(12) Uani 1 1 d .
H3 H 0.9914 -0.1035 0.2305 0.053 Uiso 1 1 calc R
C4 C 0.9072(5) -0.0233(2) 0.3244(4) 0.0360(11) Uani 1 1 d .
H4 H 0.9847 0.0085 0.3261 0.043 Uiso 1 1 calc R
C5 C 0.7854(4) -0.0054(2) 0.3770(4) 0.0263(9) Uani 1 1 d .
C6 C 0.7634(4) 0.06296(19) 0.4382(4) 0.0234(9) Uani 1 1 d .
C7 C 0.7745(4) 0.1709(2) 0.5154(4) 0.0268(9) Uani 1 1 d .
C8 C 0.7434(5) 0.2793(2) 0.6799(4) 0.0398(11) Uani 1 1 d .
H8A H 0.6402 0.2665 0.6548 0.048 Uiso 1 1 calc R
H8B H 0.7840 0.2543 0.7597 0.048 Uiso 1 1 calc R
C9 C 0.7584(4) 0.3588(2) 0.7011(4) 0.0319(10) Uani 1 1 d .
C10 C 0.6824(5) 0.4052(2) 0.6115(4) 0.0408(11) Uani 1 1 d .
H10 H 0.6198 0.3882 0.5378 0.049 Uiso 1 1 calc R
C11 C 0.6998(5) 0.4771(2) 0.6321(4) 0.0443(12) Uani 1 1 d .
H11 H 0.6479 0.5093 0.5733 0.053 Uiso 1 1 calc R
C12 C 0.7946(5) 0.5006(2) 0.7401(4) 0.0371(10) Uani 1 1 d .
H12 H 0.8093 0.5492 0.7511 0.045 Uiso 1 1 calc R
C13 C 0.8472(4) 0.3868(2) 0.8100(4) 0.0327(10) Uani 1 1 d .
H13 H 0.8960 0.3557 0.8726 0.039 Uiso 1 1 calc R
C14 C 0.1659(6) 0.3732(3) 0.5732(6) 0.0600(15) Uani 1 1 d .
Cu1 Cu 0.5000 0.0000 0.5000 0.02474(19) Uani 1 2 d S
F1 F 0.2384(4) 0.43325(16) 0.6111(3) 0.0886(11) Uani 1 1 d .
F2 F 0.0559(4) 0.38976(19) 0.4769(4) 0.0917(11) Uani 1 1 d .
F3 F 0.1060(3) 0.35198(19) 0.6726(3) 0.0869(11) Uani 1 1 d .
N1 N 0.6710(4) -0.05040(17) 0.3787(3) 0.0323(8) Uani 1 1 d .
N2 N 0.8668(3) 0.45710(17) 0.8304(3) 0.0298(8) Uani 1 1 d .
N3 N 0.6494(3) 0.07439(16) 0.4949(3) 0.0246(7) Uani 1 1 d .
N4 N 0.8457(3) 0.12342(16) 0.4488(3) 0.0275(8) Uani 1 1 d .
N5 N 0.6547(3) 0.14255(16) 0.5452(3) 0.0295(8) Uani 1 1 d .
N6 N 0.9785(3) 0.13320(17) 0.4014(3) 0.0359(9) Uani 1 1 d .
H6B H 0.9598 0.1579 0.3285 0.043 Uiso 1 1 d R
H6A H 1.0393 0.1586 0.4573 0.043 Uiso 1 1 d R
O1 O 0.3573(4) 0.34359(19) 0.4324(3) 0.0676(11) Uani 1 1 d .
O2 O 0.3841(4) 0.2926(2) 0.6496(3) 0.0693(11) Uani 1 1 d .
O3 O 0.1935(4) 0.24971(17) 0.4763(3) 0.0588(10) Uani 1 1 d .
S1 S 0.28914(14) 0.30750(7) 0.52684(12) 0.0468(3) Uani 1 1 d .
S2 S 0.84362(13) 0.25558(6) 0.55132(12) 0.0432(3) Uani 1 1 d .

loop_
_atom_site_aniso_label
_atom_site_aniso_U_11
_atom_site_aniso_U_22
_atom_site_aniso_U_33
_atom_site_aniso_U_23
_atom_site_aniso_U_13
_atom_site_aniso_U_12
C1 0.051(3) 0.026(2) 0.050(3) -0.002(2) -0.004(2) -0.007(2)
C2 0.073(4) 0.031(3) 0.048(3) -0.011(2) 0.007(3) 0.004(3)
C3 0.055(3) 0.040(3) 0.040(3) 0.001(2) 0.017(2) 0.012(3)
C4 0.039(2) 0.036(3) 0.034(3) -0.002(2) 0.010(2) 0.002(2)
C5 0.033(2) 0.021(2) 0.024(2) 0.0028(18) 0.0031(17) 0.0049(19)
C6 0.025(2) 0.019(2) 0.024(2) 0.0039(18) -0.0011(17) -0.0044(18)
C7 0.030(2) 0.022(2) 0.028(2) -0.0017(19) 0.0030(18) -0.0053(19)
C8 0.050(3) 0.030(2) 0.041(3) -0.001(2) 0.015(2) -0.009(2)
C9 0.030(2) 0.029(2) 0.039(3) -0.001(2) 0.012(2) -0.003(2)
C10 0.044(3) 0.043(3) 0.033(3) -0.009(2) 0.000(2) -0.003(2)
C11 0.051(3) 0.037(3) 0.040(3) 0.000(2) -0.005(2) 0.007(2)
C12 0.044(3) 0.023(2) 0.044(3) 0.000(2) 0.007(2) 0.007(2)
C13 0.035(2) 0.028(2) 0.037(3) 0.003(2) 0.011(2) 0.005(2)
C14 0.058(4) 0.057(4) 0.065(4) -0.017(3) 0.011(3) -0.014(3)
Cu1 0.0251(4) 0.0176(3) 0.0315(4) 0.0020(3) 0.0051(3) -0.0044(3)
F1 0.106(3) 0.061(2) 0.105(3) -0.044(2) 0.035(2) -0.037(2)
F2 0.076(2) 0.084(3) 0.107(3) -0.007(2) -0.004(2) 0.012(2)
F3 0.075(2) 0.116(3) 0.082(2) -0.039(2) 0.046(2) -0.029(2)
N1 0.0341(19) 0.0219(18) 0.038(2) -0.0004(17) -0.0019(16) -0.0051(17)
N2 0.0331(19) 0.0211(18) 0.036(2) -0.0002(17) 0.0075(16) 0.0022(16)
N3 0.0244(17) 0.0183(17) 0.0310(19) 0.0007(15) 0.0044(15) -0.0020(15)
N4 0.0276(18) 0.0240(18) 0.031(2) -0.0025(16) 0.0048(15) -0.0065(16)
N5 0.0290(18) 0.0202(18) 0.040(2) -0.0033(16) 0.0089(16) -0.0040(15)
N6 0.0302(19) 0.037(2) 0.042(2) -0.0015(18) 0.0130(17) -0.0116(17)
O1 0.079(2) 0.072(3) 0.062(2) -0.016(2) 0.037(2) -0.037(2)
O2 0.062(2) 0.078(3) 0.061(2) -0.009(2) -0.0083(19) 0.000(2)
O3 0.070(2) 0.052(2) 0.060(2) -0.0223(18) 0.0250(19) -0.0338(19)
S1 0.0464(7) 0.0507(8) 0.0459(8) -0.0121(6) 0.0148(6) -0.0180(6)
S2 0.0508(7) 0.0246(6) 0.0602(8) -0.0115(6) 0.0261(6) -0.0153(6)

loop_
_atom_type_symbol
_atom_type_description
_atom_type_scat_dispersion_real
_atom_type_scat_dispersion_imag
_atom_type_scat_source
C C 0.0033 0.0016 'International Tables Vol C Tables 4.2.6.8 and 6.1.1.4'
H H 0.0000 0.0000 'International Tables Vol C Tables 4.2.6.8 and 6.1.1.4'
O O 0.0106 0.0060 'International Tables Vol C Tables 4.2.6.8 and 6.1.1.4'
N N 0.0061 0.0033 'International Tables Vol C Tables 4.2.6.8 and 6.1.1.4'
S S 0.1246 0.1234 'International Tables Vol C Tables 4.2.6.8 and 6.1.1.4'
F F 0.0171 0.0103 'International Tables Vol C Tables 4.2.6.8 and 6.1.1.4'
Cu Cu 0.3201 1.2651 'International Tables Vol C Tables 4.2.6.8 and 6.1.1.4'

loop_
_geom_angle_atom_site_label_1
_geom_angle_atom_site_label_2
_geom_angle_atom_site_label_3
_geom_angle
_geom_angle_site_symmetry_1
_geom_angle_site_symmetry_3
N1 C1 C2 122.4(4) . .
N1 C1 H1 118.8 . .
C2 C1 H1 118.8 . .
C3 C2 C1 119.6(4) . .
C3 C2 H2 120.2 . .
C1 C2 H2 120.2 . .
C2 C3 C4 119.0(4) . .
C2 C3 H3 120.5 . .
C4 C3 H3 120.5 . .
C5 C4 C3 118.4(4) . .
C5 C4 H4 120.8 . .
C3 C4 H4 120.8 . .
N1 C5 C4 123.0(4) . .
N1 C5 C6 112.0(3) . .
C4 C5 C6 125.0(4) . .
N3 C6 N4 107.8(3) . .
N3 C6 C5 121.6(3) . .
N4 C6 C5 130.6(3) . .
N5 C7 N4 110.8(3) . .
N5 C7 S2 128.0(3) . .
N4 C7 S2 121.3(3) . .
C9 C8 S2 107.8(3) . .
C9 C8 H8A 110.1 . .
S2 C8 H8A 110.1 . .
C9 C8 H8B 110.1 . .
S2 C8 H8B 110.1 . .
H8A C8 H8B 108.5 . .
C10 C9 C13 117.9(4) . .
C10 C9 C8 120.6(4) . .
C13 C9 C8 121.5(4) . .
C9 C10 C11 119.4(4) . .
C9 C10 H10 120.3 . .
C11 C10 H10 120.3 . .
C12 C11 C10 119.0(4) . .
C12 C11 H11 120.5 . .
C10 C11 H11 120.5 . .
N2 C12 C11 123.1(4) . .
N2 C12 H12 118.5 . .
C11 C12 H12 118.5 . .
N2 C13 C9 123.3(4) . .
N2 C13 H13 118.4 . .
C9 C13 H13 118.4 . .
F3 C14 F2 107.0(4) . .
F3 C14 F1 106.4(4) . .
F2 C14 F1 107.3(5) . .
F3 C14 S1 112.0(4) . .
F2 C14 S1 113.0(4) . .
F1 C14 S1 110.8(4) . .
N3 Cu1 N3 180.00(12) 3_656 .
N3 Cu1 N2 89.52(12) 3_656 4_565
N3 Cu1 N2 90.48(12) . 4_565
N3 Cu1 N2 90.48(12) 3_656 2_646
N3 Cu1 N2 89.52(12) . 2_646
N2 Cu1 N2 180.00(12) 4_565 2_646
N3 Cu1 N1 105.19(11) 3_656 .
N3 Cu1 N1 74.81(11) . .
N2 Cu1 N1 92.77(11) 4_565 .
N2 Cu1 N1 87.23(11) 2_646 .
N3 Cu1 N1 74.81(11) 3_656 3_656
N3 Cu1 N1 105.19(11) . 3_656
N2 Cu1 N1 87.23(11) 4_565 3_656
N2 Cu1 N1 92.77(11) 2_646 3_656
N1 Cu1 N1 180.000(1) . 3_656
C1 N1 C5 117.6(3) . .
C1 N1 Cu1 131.7(3) . .
C5 N1 Cu1 110.4(2) . .
C12 N2 C13 117.2(4) . .
C12 N2 Cu1 119.6(3) . 2_656
C13 N2 Cu1 123.1(3) . 2_656
C6 N3 N5 110.2(3) . .
C6 N3 Cu1 121.0(2) . .
N5 N3 Cu1 128.8(2) . .
C6 N4 C7 106.1(3) . .
C6 N4 N6 125.8(3) . .
C7 N4 N6 128.1(3) . .
C7 N5 N3 105.2(3) . .
N4 N6 H6B 108.9 . .
N4 N6 H6A 109.2 . .
H6B N6 H6A 106.7 . .
O1 S1 O3 115.1(2) . .
O1 S1 O2 115.6(2) . .
O3 S1 O2 114.2(2) . .
O1 S1 C14 103.5(2) . .
O3 S1 C14 104.1(2) . .
O2 S1 C14 101.9(3) . .
C7 S2 C8 99.79(18) . .

loop_
_geom_bond_atom_site_label_1
_geom_bond_atom_site_label_2
_geom_bond_distance
_geom_bond_site_symmetry_2
C1 N1 1.332(5) .
C1 C2 1.392(6) .
C1 H1 0.9300 .
C2 C3 1.361(6) .
C2 H2 0.9300 .
C3 C4 1.391(6) .
C3 H3 0.9300 .
C4 C5 1.377(5) .
C4 H4 0.9300 .
C5 N1 1.355(5) .
C5 C6 1.468(5) .
C6 N3 1.313(4) .
C6 N4 1.362(4) .
C7 N5 1.312(4) .
C7 N4 1.369(4) .
C7 S2 1.734(4) .
C8 C9 1.515(6) .
C8 S2 1.815(4) .
C8 H8A 0.9700 .
C8 H8B 0.9700 .
C9 C10 1.375(6) .
C9 C13 1.379(6) .
C10 C11 1.376(6) .
C10 H10 0.9300 .
C11 C12 1.367(6) .
C11 H11 0.9300 .
C12 N2 1.331(5) .
C12 H12 0.9300 .
C13 N2 1.348(5) .
C13 H13 0.9300 .
C14 F3 1.321(6) .
C14 F2 1.328(6) .
C14 F1 1.336(5) .
C14 S1 1.803(5) .
Cu1 N3 1.972(3) 3_656
Cu1 N3 1.972(3) .
Cu1 N2 2.121(3) 4_565
Cu1 N2 2.121(3) 2_646
Cu1 N1 2.387(3) .
Cu1 N1 2.387(3) 3_656
N2 Cu1 2.121(3) 2_656
N3 N5 1.384(4) .
N4 N6 1.412(4) .
N6 H6B 0.8808 .
N6 H6A 0.8739 .
O1 S1 1.431(3) .
O2 S1 1.441(4) .
O3 S1 1.439(3) .

loop_
_geom_hbond_atom_site_label_D
_geom_hbond_atom_site_label_H
_geom_hbond_atom_site_label_A
_geom_hbond_distance_DH
_geom_hbond_distance_HA
_geom_hbond_distance_DA
_geom_hbond_angle_DHA
_geom_hbond_site_symmetry_A
N6 H6A O3 0.87 2.21 2.965(4) 143.9 1_655
N6 H6B O2 0.88 2.09 2.961(5) 170.9 4_665

loop_
_geom_torsion_atom_site_label_1
_geom_torsion_atom_site_label_2
_geom_torsion_atom_site_label_3
_geom_torsion_atom_site_label_4
_geom_torsion
_geom_torsion_site_symmetry_1
_geom_torsion_site_symmetry_4
N1 C1 C2 C3 -1.2(7) . .
C1 C2 C3 C4 1.5(7) . .
C2 C3 C4 C5 -1.4(7) . .
C3 C4 C5 N1 1.1(6) . .
C3 C4 C5 C6 -179.4(4) . .
N1 C5 C6 N3 4.6(5) . .
C4 C5 C6 N3 -174.9(4) . .
N1 C5 C6 N4 -175.1(4) . .
C4 C5 C6 N4 5.4(7) . .
S2 C8 C9 C10 73.3(4) . .
S2 C8 C9 C13 -107.0(4) . .
C13 C9 C10 C11 1.3(6) . .
C8 C9 C10 C11 -178.9(4) . .
C9 C10 C11 C12 1.2(6) . .
C10 C11 C12 N2 -3.1(6) . .
C10 C9 C13 N2 -2.4(6) . .
C8 C9 C13 N2 177.9(3) . .
C2 C1 N1 C5 0.9(6) . .
C2 C1 N1 Cu1 -172.5(3) . .
C4 C5 N1 C1 -0.8(6) . .
C6 C5 N1 C1 179.7(4) . .
C4 C5 N1 Cu1 173.9(3) . .
C6 C5 N1 Cu1 -5.6(4) . .
N3 Cu1 N1 C1 -1.8(4) 3_656 .
N3 Cu1 N1 C1 178.2(4) . .
N2 Cu1 N1 C1 -92.1(4) 4_565 .
N2 Cu1 N1 C1 87.9(4) 2_646 .
N1 Cu1 N1 C1 156(100) 3_656 .
N3 Cu1 N1 C5 -175.6(2) 3_656 .
N3 Cu1 N1 C5 4.4(2) . .
N2 Cu1 N1 C5 94.2(3) 4_565 .
N2 Cu1 N1 C5 -85.8(3) 2_646 .
N1 Cu1 N1 C5 -18(100) 3_656 .
C11 C12 N2 C13 2.1(6) . .
C11 C12 N2 Cu1 -176.0(3) . 2_656
C9 C13 N2 C12 0.7(5) . .
C9 C13 N2 Cu1 178.7(3) . 2_656
N4 C6 N3 N5 -0.5(4) . .
C5 C6 N3 N5 179.7(3) . .
N4 C6 N3 Cu1 179.4(2) . .
C5 C6 N3 Cu1 -0.4(5) . .
N3 Cu1 N3 C6 -151(50) 3_656 .
N2 Cu1 N3 C6 -94.9(3) 4_565 .
N2 Cu1 N3 C6 85.1(3) 2_646 .
N1 Cu1 N3 C6 -2.1(3) . .
N1 Cu1 N3 C6 177.9(3) 3_656 .
N3 Cu1 N3 N5 28(50) 3_656 .
N2 Cu1 N3 N5 85.0(3) 4_565 .
N2 Cu1 N3 N5 -95.0(3) 2_646 .
N1 Cu1 N3 N5 177.8(3) . .
N1 Cu1 N3 N5 -2.2(3) 3_656 .
N3 C6 N4 C7 0.3(4) . .
C5 C6 N4 C7 -179.9(4) . .
N3 C6 N4 N6 179.5(3) . .
C5 C6 N4 N6 -0.8(6) . .
N5 C7 N4 C6 0.0(4) . .
S2 C7 N4 C6 179.6(3) . .
N5 C7 N4 N6 -179.2(3) . .
S2 C7 N4 N6 0.5(6) . .
N4 C7 N5 N3 -0.3(4) . .
S2 C7 N5 N3 -179.9(3) . .
C6 N3 N5 C7 0.5(4) . .
Cu1 N3 N5 C7 -179.4(3) . .
F3 C14 S1 O1 -172.2(4) . .
F2 C14 S1 O1 66.8(4) . .
F1 C14 S1 O1 -53.6(5) . .
F3 C14 S1 O3 67.2(4) . .
F2 C14 S1 O3 -53.8(4) . .
F1 C14 S1 O3 -174.2(4) . .
F3 C14 S1 O2 -51.9(4) . .
F2 C14 S1 O2 -172.9(4) . .
F1 C14 S1 O2 66.7(4) . .
N5 C7 S2 C8 17.6(4) . .
N4 C7 S2 C8 -161.9(3) . .
C9 C8 S2 C7 -165.5(3) . .
